data_7150447
loop_
_publ_author_name
'Zeng, Xianshun'
'Sun, Hao'
'Chen, Langxing'
'Leng, Xuebing'
'Xu, Fengbo'
'Li, Qinshan'
'He, Xiwen'
'Zhang, Wenqin'
'Zhang, Zheng-Zhi'

_publ_section_title
;
 Synthesis of a tweezer-like bis(arylthiaalkoxy)calix[4]arene as a
 cation sensor for ion-selective electrodes: an investigation of the
 influence of neighboring halogen atoms on cation selectivity
;
_journal_issue 6
_journal_name_full 'Organic &amp;  Biomolecular Chemistry'
_journal_page_first 1073
_journal_page_last 1079
_journal_paper_doi 10.1039/b211381c
_journal_volume 1
_journal_year 2003
_chemical_formula_sum 'C60 H72 O4 S2'
_chemical_formula_weight 921.30
_space_group_IT_number 14
_symmetry_cell_setting monoclinic
_symmetry_space_group_name_Hall '-P 2ybc'
_symmetry_space_group_name_H-M 'P 1 21/c 1'
_atom_sites_solution_hydrogens geom
_atom_sites_solution_primary direct
_atom_sites_solution_secondary difmap
_audit_creation_method SHELXL-97
_cell_angle_alpha 90.00
_cell_angle_beta 111.552(3)
_cell_angle_gamma 90.00
_cell_formula_units_Z 4
_cell_length_a 17.511(5)
_cell_length_b 14.597(3)
_cell_length_c 22.804(5)
_cell_measurement_temperature 293(2)
_cell_volume 5421(2)
_computing_cell_refinement 'Bruker SMART'
_computing_data_collection 'Bruker SMART'
_computing_data_reduction 'Bruker SHELXTL'
_computing_molecular_graphics 'Bruker SHELXTL'
_computing_publication_material 'Bruker SHELXTL'
_computing_structure_refinement 'SHELXL-97 (Sheldrick, 1997)'
_computing_structure_solution 'SHELXS-97 (Sheldrick, 1990)'
_diffrn_ambient_temperature 293(2)
_diffrn_measured_fraction_theta_full 1.000
_diffrn_measured_fraction_theta_max 1.000
_diffrn_measurement_device_type 'CCD area detector'
_diffrn_measurement_method 'phi and omega scans'
_diffrn_radiation_monochromator graphite
_diffrn_radiation_source 'fine-focus sealed tube'
_diffrn_radiation_type MoK\a
_diffrn_radiation_wavelength 0.71073
_diffrn_reflns_av_R_equivalents 0.0701
_diffrn_reflns_av_sigmaI/netI 0.0899
_diffrn_reflns_limit_h_max 20
_diffrn_reflns_limit_h_min -19
_diffrn_reflns_limit_k_max 11
_diffrn_reflns_limit_k_min -17
_diffrn_reflns_limit_l_max 26
_diffrn_reflns_limit_l_min -27
_diffrn_reflns_number 22149
_diffrn_reflns_theta_full 25.02
_diffrn_reflns_theta_max 25.02
_diffrn_reflns_theta_min 1.25
_exptl_absorpt_coefficient_mu 0.142
_exptl_absorpt_correction_T_max 0.9887
_exptl_absorpt_correction_T_min 0.9721
_exptl_absorpt_correction_type multi-scan
_exptl_absorpt_process_details sadabs
_exptl_crystal_density_diffrn 1.129
_exptl_crystal_density_method 'not measured'
_exptl_crystal_F_000 1984
_exptl_crystal_size_max 0.20
_exptl_crystal_size_mid 0.10
_exptl_crystal_size_min 0.08
_refine_diff_density_max 0.839
_refine_diff_density_min -0.305
_refine_diff_density_rms 0.054
_refine_ls_extinction_method none
_refine_ls_goodness_of_fit_ref 1.013
_refine_ls_hydrogen_treatment mixed
_refine_ls_matrix_type full
_refine_ls_number_parameters 675
_refine_ls_number_reflns 9584
_refine_ls_number_restraints 360
_refine_ls_restrained_S_all 1.012
_refine_ls_R_factor_all 0.1864
_refine_ls_R_factor_gt 0.0842
_refine_ls_shift/su_max 0.002
_refine_ls_shift/su_mean 0.000
_refine_ls_structure_factor_coef Fsqd
_refine_ls_weighting_details 'calc w=1/[\s^2^(Fo^2^)+(0.1758P)^2^+0.0000P] where P=(Fo^2^+2Fc^2^)/3'
_refine_ls_weighting_scheme calc
_refine_ls_wR_factor_gt 0.2423
_refine_ls_wR_factor_ref 0.3205
_reflns_number_gt 3992
_reflns_number_total 9584
_reflns_threshold_expression >2sigma(I)
_cod_data_source_file 198810.txt
_cod_data_source_block 011120c
_cod_depositor_comments
;
The following automatic conversions were performed:
'_symmetry_cell_setting' value 'Monoclinic' changed to 'monoclinic'
according to '/home/saulius/struct/CIF-dictionaries/cif_core.dic'
dictionary named 'cif_core.dic' version 2.4.1 from 2010-06-29.

Automatic conversion script
Id: cif_fix_enum 1527 2010-12-29 10:47:43Z saulius 
;
_cod_original_cell_volume 5422(2)
_cod_original_sg_symbol_H-M P2(1)/c
_cod_database_code 7150447

loop_
_symmetry_equiv_pos_as_xyz
'x, y, z'
'-x, y+1/2, -z+1/2'
'-x, -y, -z'
'x, -y-1/2, z-1/2'

loop_
_atom_site_label
_atom_site_type_symbol
_atom_site_fract_x
_atom_site_fract_y
_atom_site_fract_z
_atom_site_U_iso_or_equiv
_atom_site_adp_type
_atom_site_occupancy
_atom_site_symmetry_multiplicity
_atom_site_calc_flag
_atom_site_refinement_flags
_atom_site_disorder_assembly
_atom_site_disorder_group
O1 O 0.26132(18) 0.5603(2) 0.47945(13) 0.0523(8) Uani 1 1 d . B .
O2 O 0.40259(19) 0.4572(2) 0.49021(14) 0.0649(9) Uani 1 1 d . . .
H2A H 0.3627 0.4859 0.4909 0.097 Uiso 1 1 calc R . .
O3 O 0.3304(2) 0.3264(2) 0.38877(15) 0.0672(9) Uani 1 1 d . D .
O4 O 0.1974(2) 0.4080(2) 0.40372(15) 0.0668(9) Uani 1 1 d . . .
H4A H 0.2330 0.3749 0.3998 0.100 Uiso 1 1 calc R . .
C1 C 0.0987(3) 0.4929(3) 0.4607(2) 0.0574(12) Uani 1 1 d . . .
H1A H 0.0481 0.5166 0.4628 0.069 Uiso 1 1 calc R . .
H1B H 0.1123 0.5300 0.4306 0.069 Uiso 1 1 calc R . .
C2 C 0.1667(3) 0.5027(3) 0.5252(2) 0.0484(11) Uani 1 1 d . . .
C3 C 0.1519(3) 0.4786(3) 0.5788(2) 0.0589(12) Uani 1 1 d . . .
H3A H 0.0998 0.4577 0.5742 0.071 Uiso 1 1 calc R . .
C4 C 0.2105(4) 0.4840(3) 0.6386(3) 0.0686(14) Uani 1 1 d . . .
C5 C 0.1911(4) 0.4640(4) 0.6976(3) 0.0912(19) Uani 1 1 d D . .
C6 C 0.1853(8) 0.5533(5) 0.7286(4) 0.191(5) Uani 1 1 d D . .
H6A H 0.1722 0.5416 0.7652 0.286 Uiso 1 1 calc R . .
H6B H 0.1431 0.5905 0.6994 0.286 Uiso 1 1 calc R . .
H6C H 0.2369 0.5849 0.7408 0.286 Uiso 1 1 calc R . .
C7 C 0.1093(6) 0.4168(9) 0.6832(4) 0.219(6) Uani 1 1 d D . .
H7A H 0.1002 0.4066 0.7217 0.329 Uiso 1 1 calc R . .
H7B H 0.1095 0.3592 0.6630 0.329 Uiso 1 1 calc R . .
H7C H 0.0662 0.4548 0.6556 0.329 Uiso 1 1 calc R . .
C8 C 0.2565(7) 0.4029(8) 0.7412(4) 0.229(7) Uani 1 1 d D . .
H8A H 0.2441 0.3898 0.7780 0.343 Uiso 1 1 calc R . .
H8B H 0.3088 0.4331 0.7535 0.343 Uiso 1 1 calc R . .
H8C H 0.2585 0.3467 0.7199 0.343 Uiso 1 1 calc R . .
C9 C 0.2897(3) 0.5105(3) 0.6444(2) 0.0656(14) Uani 1 1 d . . .
H9A H 0.3308 0.5125 0.6843 0.079 Uiso 1 1 calc R . .
C10 C 0.3092(3) 0.5342(3) 0.5915(2) 0.0554(12) Uani 1 1 d . . .
C11 C 0.2449(3) 0.5338(3) 0.53285(19) 0.0477(11) Uani 1 1 d . . .
C12 C 0.3977(3) 0.5536(3) 0.5998(2) 0.0652(13) Uani 1 1 d . . .
H12A H 0.4236 0.5888 0.6381 0.078 Uiso 1 1 calc R . .
H12B H 0.3988 0.5902 0.5646 0.078 Uiso 1 1 calc R . .
C13 C 0.4462(3) 0.4654(3) 0.6035(2) 0.0618(13) Uani 1 1 d . . .
C14 C 0.4897(3) 0.4245(4) 0.6616(3) 0.0822(17) Uani 1 1 d . . .
H14A H 0.4898 0.4532 0.6980 0.099 Uiso 1 1 calc R . .
C15 C 0.5331(4) 0.3423(5) 0.6675(4) 0.095(2) Uani 1 1 d . . .
C16 C 0.5816(4) 0.2980(6) 0.7301(4) 0.144(4) Uani 1 1 d D . .
C17 C 0.5412(8) 0.3166(6) 0.7770(4) 0.200(6) Uani 1 1 d D . .
H17A H 0.5725 0.2883 0.8165 0.300 Uiso 1 1 calc R . .
H17B H 0.4866 0.2918 0.7614 0.300 Uiso 1 1 calc R . .
H17C H 0.5387 0.3815 0.7829 0.300 Uiso 1 1 calc R . .
C18 C 0.5892(8) 0.1940(7) 0.7255(5) 0.226(6) Uani 1 1 d D . .
H18A H 0.6196 0.1695 0.7666 0.339 Uiso 1 1 calc R . .
H18B H 0.6174 0.1802 0.6975 0.339 Uiso 1 1 calc R . .
H18C H 0.5354 0.1671 0.7095 0.339 Uiso 1 1 calc R . .
C19 C 0.6653(7) 0.3435(12) 0.7563(7) 0.420(17) Uani 1 1 d D . .
H19A H 0.6968 0.3172 0.7965 0.630 Uiso 1 1 calc R . .
H19B H 0.6586 0.4080 0.7612 0.630 Uiso 1 1 calc R . .
H19C H 0.6935 0.3341 0.7277 0.630 Uiso 1 1 calc R . .
C20 C 0.5317(3) 0.3027(4) 0.6123(4) 0.090(2) Uani 1 1 d . . .
H20A H 0.5617 0.2493 0.6149 0.108 Uiso 1 1 calc R . .
C21 C 0.4871(3) 0.3389(4) 0.5524(3) 0.0710(15) Uani 1 1 d . . .
C22 C 0.4445(3) 0.4207(3) 0.5489(2) 0.0596(13) Uani 1 1 d . . .
C23 C 0.4814(3) 0.2878(4) 0.4933(3) 0.0766(16) Uani 1 1 d . . .
H23A H 0.5314 0.2528 0.5014 0.092 Uiso 1 1 calc R . .
H23B H 0.4766 0.3315 0.4601 0.092 Uiso 1 1 calc R . .
C24 C 0.4080(3) 0.2234(3) 0.4716(3) 0.0648(14) Uani 1 1 d . . .
C25 C 0.4104(3) 0.1417(4) 0.5038(3) 0.0748(15) Uani 1 1 d . . .
H25A H 0.4589 0.1256 0.5364 0.090 Uiso 1 1 calc R . .
C26 C 0.3438(4) 0.0835(3) 0.4893(3) 0.0713(15) Uani 1 1 d . . .
C27 C 0.3491(4) -0.0103(4) 0.5208(3) 0.102(2) Uani 1 1 d D . .
C28 C 0.4294(5) -0.0223(6) 0.5777(5) 0.178(5) Uani 1 1 d D . .
H28A H 0.4319 0.0222 0.6094 0.266 Uiso 1 1 calc R . .
H28B H 0.4752 -0.0138 0.5647 0.266 Uiso 1 1 calc R . .
H28C H 0.4314 -0.0828 0.5948 0.266 Uiso 1 1 calc R . .
C29 C 0.3489(6) -0.0837(4) 0.4722(5) 0.153(4) Uani 1 1 d D . .
H29A H 0.3941 -0.0730 0.4587 0.229 Uiso 1 1 calc R . .
H29B H 0.2983 -0.0805 0.4364 0.229 Uiso 1 1 calc R . .
H29C H 0.3544 -0.1434 0.4910 0.229 Uiso 1 1 calc R . .
C30 C 0.2772(4) -0.0283(5) 0.5417(4) 0.126(3) Uani 1 1 d D . .
H30A H 0.2773 0.0165 0.5726 0.188 Uiso 1 1 calc R . .
H30B H 0.2823 -0.0884 0.5598 0.188 Uiso 1 1 calc R . .
H30C H 0.2266 -0.0242 0.5060 0.188 Uiso 1 1 calc R . .
C31 C 0.2717(3) 0.1117(4) 0.4427(3) 0.0729(15) Uani 1 1 d . . .
H31A H 0.2254 0.0748 0.4335 0.087 Uiso 1 1 calc R . .
C32 C 0.2646(3) 0.1921(4) 0.4088(2) 0.0618(13) Uani 1 1 d . . .
C33 C 0.3354(3) 0.2454(3) 0.4229(2) 0.0601(13) Uani 1 1 d . . .
C34 C 0.1827(3) 0.2208(4) 0.3610(2) 0.0719(15) Uani 1 1 d . . .
H34A H 0.1557 0.1675 0.3369 0.086 Uiso 1 1 calc R . .
H34B H 0.1919 0.2639 0.3319 0.086 Uiso 1 1 calc R . .
C35 C 0.1264(3) 0.2644(3) 0.38968(19) 0.0523(11) Uani 1 1 d . . .
C36 C 0.0611(3) 0.2152(3) 0.3956(2) 0.0601(12) Uani 1 1 d . . .
H36A H 0.0540 0.1545 0.3822 0.072 Uiso 1 1 calc R . .
C37 C 0.0064(3) 0.2520(3) 0.4202(2) 0.0592(12) Uani 1 1 d . . .
C38 C -0.0643(3) 0.1952(4) 0.4241(3) 0.0852(17) Uani 1 1 d D . .
C39 C -0.0350(6) 0.1062(7) 0.4580(7) 0.227(7) Uani 1 1 d D . .
H39A H -0.0045 0.1180 0.5018 0.341 Uiso 1 1 calc R . .
H39B H -0.0005 0.0754 0.4399 0.341 Uiso 1 1 calc R . .
H39C H -0.0814 0.0682 0.4539 0.341 Uiso 1 1 calc R . .
C40 C -0.1115(7) 0.1511(12) 0.3598(6) 0.302(10) Uani 1 1 d D . .
H40A H -0.1559 0.1150 0.3626 0.453 Uiso 1 1 calc R . .
H40B H -0.0751 0.1125 0.3480 0.453 Uiso 1 1 calc R . .
H40C H -0.1330 0.1982 0.3287 0.453 Uiso 1 1 calc R . .
C41 C -0.1246(7) 0.2488(6) 0.4373(9) 0.380(14) Uani 1 1 d D . .
H41A H -0.0995 0.2789 0.4773 0.570 Uiso 1 1 calc R . .
H41B H -0.1679 0.2096 0.4387 0.570 Uiso 1 1 calc R . .
H41C H -0.1468 0.2939 0.4048 0.570 Uiso 1 1 calc R . .
C42 C 0.0214(3) 0.3426(3) 0.4410(2) 0.0591(12) Uani 1 1 d . . .
H42A H -0.0134 0.3691 0.4587 0.071 Uiso 1 1 calc R . .
C43 C 0.0846(3) 0.3947(3) 0.4368(2) 0.0499(11) Uani 1 1 d . . .
C44 C 0.1370(3) 0.3551(3) 0.4110(2) 0.0517(11) Uani 1 1 d . . .
C45 C 0.2534(3) 0.6564(3) 0.4663(2) 0.0664(13) Uani 1 1 d . . .
H45A H 0.2985 0.6891 0.4973 0.080 Uiso 1 1 calc R A 1
H45B H 0.2024 0.6787 0.4687 0.080 Uiso 1 1 calc R A 1
C46 C 0.2540(4) 0.6726(5) 0.4024(3) 0.100(2) Uani 0.810(4) 1 d P B 1
H46A H 0.2943 0.6325 0.3958 0.120 Uiso 0.810(4) 1 calc PR B 1
H46B H 0.2707 0.7353 0.3997 0.120 Uiso 0.810(4) 1 calc PR B 1
S1 S 0.15373(18) 0.65272(16) 0.33954(10) 0.1193(11) Uani 0.810(4) 1 d P B 1
C47 C 0.1009(3) 0.7628(3) 0.3311(2) 0.093(2) Uani 0.810(4) 1 d PGU B 1
C48 C 0.1179(3) 0.8287(4) 0.3781(2) 0.111(2) Uani 0.810(4) 1 d PGU B 1
H48A H 0.1598 0.8190 0.4170 0.134 Uiso 0.810(4) 1 calc PR B 1
C49 C 0.0722(4) 0.9091(4) 0.3672(2) 0.115(2) Uani 0.810(4) 1 d PGU B 1
H49A H 0.0836 0.9532 0.3987 0.138 Uiso 0.810(4) 1 calc PR B 1
C50 C 0.0096(4) 0.9236(3) 0.3092(3) 0.119(3) Uani 0.810(4) 1 d PGU B 1
H50A H -0.0210 0.9773 0.3019 0.142 Uiso 0.810(4) 1 calc PR B 1
C51 C -0.0074(3) 0.8576(4) 0.2621(2) 0.117(2) Uani 0.810(4) 1 d PGU B 1
H51A H -0.0493 0.8673 0.2233 0.140 Uiso 0.810(4) 1 calc PR B 1
C52 C 0.0383(4) 0.7773(4) 0.2731(2) 0.104(2) Uani 0.810(4) 1 d PGU B 1
H52A H 0.0269 0.7332 0.2416 0.125 Uiso 0.810(4) 1 calc PR B 1
C46' C 0.2540(4) 0.6726(5) 0.4024(3) 0.100(2) Uani 0.19 1 d PU B 2
H46C H 0.2065 0.6388 0.3751 0.120 Uiso 0.190(4) 1 calc PR B 2
H46D H 0.3012 0.6380 0.4022 0.120 Uiso 0.190(4) 1 calc PR B 2
S1' S 0.2549(7) 0.7625(8) 0.3622(6) 0.126(4) Uani 0.190(4) 1 d PU B 2
C47' C 0.1412(13) 0.824(2) 0.3473(12) 0.103(4) Uani 0.190(4) 1 d PGU B 2
C48' C 0.1119(16) 0.7378(17) 0.3234(12) 0.098(4) Uani 0.190(4) 1 d PGU B 2
H48B H 0.1485 0.6900 0.3270 0.117 Uiso 0.190(4) 1 calc PR B 2
C49' C 0.0279(17) 0.7232(15) 0.2942(11) 0.105(4) Uani 0.190(4) 1 d PGU B 2
H49B H 0.0083 0.6657 0.2782 0.126 Uiso 0.190(4) 1 calc PR B 2
C50' C -0.0267(13) 0.795(2) 0.2889(11) 0.113(4) Uani 0.190(4) 1 d PGU B 2
H50B H -0.0829 0.7849 0.2693 0.135 Uiso 0.190(4) 1 calc PR B 2
C51' C 0.0026(16) 0.8807(17) 0.3128(12) 0.116(4) Uani 0.190(4) 1 d PGU B 2
H51B H -0.0339 0.9285 0.3092 0.140 Uiso 0.190(4) 1 calc PR B 2
C52' C 0.0866(18) 0.8953(16) 0.3420(12) 0.116(4) Uani 0.190(4) 1 d PGU B 2
H52B H 0.1062 0.9528 0.3580 0.139 Uiso 0.190(4) 1 calc PR B 2
C53 C 0.3585(4) 0.3191(4) 0.3370(3) 0.0834(16) Uani 1 1 d U . .
H53A H 0.3281 0.2717 0.3080 0.100 Uiso 1 1 calc R C 1
H53B H 0.4163 0.3032 0.3526 0.100 Uiso 1 1 calc R C 1
C54 C 0.3452(4) 0.4092(4) 0.3044(3) 0.0843(17) Uani 0.604(4) 1 d PU D 1
H54A H 0.3736 0.4565 0.3344 0.101 Uiso 0.604(4) 1 calc PR D 1
H54B H 0.2871 0.4236 0.2883 0.101 Uiso 0.604(4) 1 calc PR D 1
S2 S 0.3824(2) 0.4089(2) 0.23963(12) 0.1112(14) Uani 0.604(4) 1 d PU D 1
C55 C 0.3061(7) 0.3518(8) 0.1793(5) 0.071(3) Uani 0.604(4) 1 d PGU D 1
C56 C 0.3301(5) 0.2927(10) 0.1415(7) 0.087(4) Uani 0.604(4) 1 d PGU D 1
H56A H 0.3855 0.2794 0.1517 0.104 Uiso 0.604(4) 1 calc PR D 1
C57 C 0.2715(9) 0.2534(9) 0.0885(6) 0.089(4) Uani 0.604(4) 1 d PGU D 1
H57A H 0.2876 0.2139 0.0632 0.107 Uiso 0.604(4) 1 calc PR D 1
C58 C 0.1888(7) 0.2733(9) 0.0732(4) 0.089(4) Uani 0.604(4) 1 d PGU D 1
H58A H 0.1496 0.2470 0.0378 0.107 Uiso 0.604(4) 1 calc PR D 1
C59 C 0.1648(5) 0.3324(9) 0.1110(7) 0.090(4) Uani 0.604(4) 1 d PGU D 1
H59A H 0.1094 0.3457 0.1008 0.108 Uiso 0.604(4) 1 calc PR D 1
C60 C 0.2234(9) 0.3717(7) 0.1641(6) 0.089(4) Uani 0.604(4) 1 d PGU D 1
H60A H 0.2073 0.4112 0.1893 0.106 Uiso 0.604(4) 1 calc PR D 1
C54' C 0.3452(4) 0.4092(4) 0.3044(3) 0.0843(17) Uani 0.40 1 d P D 2
H54C H 0.3844 0.4175 0.2840 0.101 Uiso 0.396(4) 1 calc PR D 2
H54D H 0.3526 0.4583 0.3347 0.101 Uiso 0.396(4) 1 calc PR D 2
S2' S 0.2420(3) 0.4114(3) 0.2467(2) 0.0966(17) Uani 0.396(4) 1 d P D 2
C55' C 0.2537(14) 0.3518(11) 0.1845(6) 0.072(5) Uani 0.396(4) 1 d PG D 2
C56' C 0.3232(8) 0.3115(15) 0.1799(8) 0.111(9) Uani 0.396(4) 1 d PG D 2
H56B H 0.3736 0.3167 0.2130 0.134 Uiso 0.396(4) 1 calc PR D 2
C57' C 0.3175(10) 0.2636(15) 0.1257(10) 0.105(8) Uani 0.396(4) 1 d PG D 2
H57B H 0.3640 0.2367 0.1226 0.126 Uiso 0.396(4) 1 calc PR D 2
C58' C 0.2422(14) 0.2559(14) 0.0762(7) 0.095(8) Uani 0.396(4) 1 d PG D 2
H58B H 0.2383 0.2239 0.0400 0.114 Uiso 0.396(4) 1 calc PR D 2
C59' C 0.1727(9) 0.2962(17) 0.0808(7) 0.126(11) Uani 0.396(4) 1 d PG D 2
H59B H 0.1223 0.2910 0.0477 0.151 Uiso 0.396(4) 1 calc PR D 2
C60' C 0.1784(10) 0.3441(14) 0.1350(9) 0.118(10) Uani 0.396(4) 1 d PG D 2
H60B H 0.1319 0.3710 0.1381 0.142 Uiso 0.396(4) 1 calc PR D 2

loop_
_atom_site_aniso_label
_atom_site_aniso_U_11
_atom_site_aniso_U_22
_atom_site_aniso_U_33
_atom_site_aniso_U_23
_atom_site_aniso_U_13
_atom_site_aniso_U_12
O1 0.0612(19) 0.0469(19) 0.0540(17) 0.0028(14) 0.0273(15) -0.0014(14)
O2 0.055(2) 0.070(2) 0.068(2) 0.0121(17) 0.0208(17) 0.0133(16)
O3 0.083(2) 0.062(2) 0.076(2) -0.0013(17) 0.0526(19) 0.0026(17)
O4 0.059(2) 0.064(2) 0.090(2) -0.0155(17) 0.0422(19) -0.0067(16)
C1 0.041(3) 0.050(3) 0.081(3) 0.000(2) 0.022(2) 0.001(2)
C2 0.047(3) 0.038(2) 0.068(3) -0.004(2) 0.030(2) 0.0014(19)
C3 0.066(3) 0.049(3) 0.077(3) 0.000(2) 0.044(3) -0.001(2)
C4 0.102(4) 0.045(3) 0.079(4) 0.000(3) 0.057(3) -0.003(3)
C5 0.145(6) 0.073(4) 0.080(4) 0.005(3) 0.071(4) 0.000(4)
C6 0.347(16) 0.151(8) 0.168(8) -0.026(7) 0.204(10) -0.001(9)
C7 0.225(12) 0.344(16) 0.132(7) -0.007(8) 0.116(8) -0.131(11)
C8 0.283(14) 0.297(14) 0.185(9) 0.173(10) 0.179(11) 0.166(12)
C9 0.091(4) 0.055(3) 0.048(3) -0.005(2) 0.021(3) -0.005(3)
C10 0.062(3) 0.048(3) 0.058(3) -0.009(2) 0.024(2) -0.012(2)
C11 0.056(3) 0.041(3) 0.050(3) -0.0014(19) 0.023(2) -0.002(2)
C12 0.060(3) 0.059(3) 0.065(3) -0.004(2) 0.010(2) -0.020(3)
C13 0.046(3) 0.064(3) 0.065(3) 0.009(3) 0.008(2) -0.015(2)
C14 0.064(3) 0.093(5) 0.069(3) 0.018(3) -0.001(3) -0.026(3)
C15 0.061(4) 0.091(5) 0.100(5) 0.046(4) -0.009(3) -0.018(3)
C16 0.101(6) 0.149(8) 0.118(6) 0.074(6) -0.034(5) -0.035(5)
C17 0.325(16) 0.125(7) 0.075(5) 0.021(5) -0.014(8) 0.018(8)
C18 0.317(16) 0.184(11) 0.201(10) 0.141(9) 0.122(11) 0.131(10)
C19 0.174(12) 0.56(3) 0.314(17) 0.33(2) -0.163(12) -0.186(15)
C20 0.045(3) 0.076(4) 0.127(6) 0.039(4) 0.006(4) -0.007(3)
C21 0.040(3) 0.064(4) 0.107(4) 0.021(3) 0.024(3) -0.004(2)
C22 0.036(3) 0.063(3) 0.076(3) 0.019(3) 0.015(2) -0.006(2)
C23 0.043(3) 0.074(4) 0.125(5) 0.017(3) 0.046(3) 0.008(3)
C24 0.056(3) 0.051(3) 0.107(4) 0.008(3) 0.052(3) 0.008(2)
C25 0.059(3) 0.063(4) 0.114(4) 0.010(3) 0.045(3) 0.012(3)
C26 0.073(4) 0.045(3) 0.118(5) 0.006(3) 0.061(4) 0.007(3)
C27 0.102(5) 0.057(4) 0.170(7) 0.012(4) 0.078(5) 0.005(3)
C28 0.133(8) 0.130(8) 0.246(11) 0.117(8) 0.041(8) 0.005(6)
C29 0.190(9) 0.058(5) 0.261(11) -0.017(5) 0.143(9) 0.002(5)
C30 0.132(6) 0.097(5) 0.189(8) 0.037(5) 0.107(6) 0.003(4)
C31 0.070(4) 0.059(4) 0.112(4) -0.014(3) 0.060(4) -0.003(3)
C32 0.061(3) 0.066(4) 0.073(3) -0.015(3) 0.042(3) 0.004(3)
C33 0.061(3) 0.054(3) 0.083(3) -0.008(3) 0.047(3) 0.003(3)
C34 0.074(4) 0.079(4) 0.070(3) -0.023(3) 0.035(3) -0.008(3)
C35 0.050(3) 0.057(3) 0.047(2) -0.012(2) 0.014(2) -0.003(2)
C36 0.055(3) 0.052(3) 0.066(3) -0.009(2) 0.013(2) -0.001(2)
C37 0.047(3) 0.052(3) 0.078(3) 0.002(2) 0.022(2) 0.001(2)
C38 0.054(3) 0.060(4) 0.137(5) 0.006(3) 0.030(3) -0.012(3)
C39 0.128(9) 0.184(10) 0.39(2) 0.133(12) 0.116(11) -0.008(7)
C40 0.179(12) 0.47(2) 0.294(16) -0.191(17) 0.124(12) -0.240(15)
C41 0.314(15) 0.117(7) 0.95(4) -0.192(14) 0.52(2) -0.132(9)
C42 0.045(3) 0.052(3) 0.086(3) -0.004(2) 0.030(2) 0.004(2)
C43 0.036(2) 0.048(3) 0.063(3) 0.001(2) 0.015(2) 0.003(2)
C44 0.042(3) 0.060(3) 0.052(3) -0.002(2) 0.015(2) -0.005(2)
C45 0.070(3) 0.051(3) 0.078(3) 0.008(3) 0.027(3) -0.003(2)
C46 0.112(5) 0.101(5) 0.096(4) 0.032(4) 0.049(4) 0.000(4)
S1 0.165(3) 0.0853(17) 0.0793(14) -0.0070(11) 0.0116(14) 0.0031(15)
C47 0.110(4) 0.087(5) 0.070(3) 0.000(3) 0.018(3) 0.010(4)
C48 0.122(5) 0.107(5) 0.082(4) -0.013(4) 0.010(4) 0.026(4)
C49 0.123(5) 0.113(5) 0.092(4) -0.012(4) 0.022(4) 0.018(4)
C50 0.114(5) 0.116(5) 0.111(5) 0.004(4) 0.023(4) 0.015(4)
C51 0.111(5) 0.119(5) 0.096(4) -0.002(4) 0.010(4) 0.006(4)
C52 0.120(5) 0.098(5) 0.075(4) -0.003(4) 0.015(3) -0.002(4)
C46' 0.112(5) 0.101(5) 0.096(4) 0.032(4) 0.049(4) 0.000(4)
S1' 0.115(7) 0.122(7) 0.149(7) 0.066(6) 0.059(5) 0.005(5)
C47' 0.114(6) 0.101(6) 0.079(6) 0.000(6) 0.018(6) 0.007(6)
C48' 0.113(6) 0.092(6) 0.075(6) 0.002(6) 0.019(5) 0.008(6)
C49' 0.116(6) 0.100(6) 0.085(5) 0.000(5) 0.022(5) 0.003(5)
C50' 0.117(6) 0.109(6) 0.093(6) 0.000(6) 0.015(6) 0.008(6)
C51' 0.115(6) 0.115(6) 0.100(5) -0.002(5) 0.018(5) 0.013(5)
C52' 0.121(6) 0.112(6) 0.094(6) -0.004(5) 0.017(5) 0.011(5)
C53 0.102(4) 0.093(4) 0.080(3) -0.010(3) 0.062(3) -0.010(3)
C54 0.104(4) 0.089(4) 0.068(3) -0.007(3) 0.042(3) -0.026(3)
S2 0.119(3) 0.156(3) 0.0703(17) -0.0290(16) 0.0493(16) -0.077(2)
C55 0.080(7) 0.090(7) 0.052(5) -0.009(4) 0.033(5) -0.019(6)
C56 0.084(7) 0.100(7) 0.065(6) -0.003(6) 0.015(5) -0.016(6)
C57 0.086(7) 0.104(8) 0.066(7) -0.007(6) 0.015(6) -0.006(6)
C58 0.080(7) 0.114(8) 0.062(6) -0.012(6) 0.013(5) 0.004(7)
C59 0.088(7) 0.115(8) 0.059(7) -0.015(6) 0.019(5) 0.007(6)
C60 0.091(7) 0.105(8) 0.065(7) -0.007(6) 0.022(6) -0.007(6)
C54' 0.104(4) 0.089(4) 0.068(3) -0.007(3) 0.042(3) -0.026(3)
S2' 0.092(3) 0.110(4) 0.096(3) -0.004(2) 0.045(3) 0.003(2)
C55' 0.088(16) 0.061(11) 0.059(10) 0.007(8) 0.018(9) 0.005(9)
C56' 0.102(15) 0.15(2) 0.088(15) -0.023(15) 0.037(12) 0.019(14)
C57' 0.079(14) 0.14(2) 0.104(19) 0.004(15) 0.038(14) -0.010(13)
C58' 0.11(2) 0.078(14) 0.064(12) -0.023(10) -0.002(12) -0.019(12)
C59' 0.070(13) 0.15(2) 0.13(2) -0.060(16) 0.009(13) 0.034(13)
C60' 0.121(19) 0.17(2) 0.045(13) -0.032(13) 0.005(11) 0.042(16)

loop_
_atom_type_symbol
_atom_type_description
_atom_type_scat_dispersion_real
_atom_type_scat_dispersion_imag
_atom_type_scat_source
C C 0.0033 0.0016 'International Tables Vol C Tables 4.2.6.8 and 6.1.1.4'
H H 0.0000 0.0000 'International Tables Vol C Tables 4.2.6.8 and 6.1.1.4'
O O 0.0106 0.0060 'International Tables Vol C Tables 4.2.6.8 and 6.1.1.4'
S S 0.1246 0.1234 'International Tables Vol C Tables 4.2.6.8 and 6.1.1.4'

loop_
_geom_angle_atom_site_label_1
_geom_angle_atom_site_label_2
_geom_angle_atom_site_label_3
_geom_angle
_geom_angle_site_symmetry_1
_geom_angle_site_symmetry_3
_geom_angle_publ_flag
C11 O1 C45 114.6(3) . . ?
C22 O2 H2A 109.5 . . ?
C33 O3 C53 114.9(4) . . ?
C44 O4 H4A 109.5 . . ?
C43 C1 C2 113.6(4) . . ?
C43 C1 H1A 108.8 . . ?
C2 C1 H1A 108.8 . . ?
C43 C1 H1B 108.8 . . ?
C2 C1 H1B 108.8 . . ?
H1A C1 H1B 107.7 . . ?
C3 C2 C11 117.8(4) . . ?
C3 C2 C1 119.7(4) . . ?
C11 C2 C1 122.5(4) . . ?
C4 C3 C2 123.2(5) . . ?
C4 C3 H3A 118.4 . . ?
C2 C3 H3A 118.4 . . ?
C3 C4 C9 117.5(4) . . ?
C3 C4 C5 122.3(5) . . ?
C9 C4 C5 120.1(5) . . ?
C8 C5 C6 111.8(8) . . ?
C8 C5 C7 107.7(8) . . ?
C6 C5 C7 106.0(8) . . ?
C8 C5 C4 109.4(5) . . ?
C6 C5 C4 108.8(5) . . ?
C7 C5 C4 113.1(5) . . ?
C5 C6 H6A 109.5 . . ?
C5 C6 H6B 109.5 . . ?
H6A C6 H6B 109.5 . . ?
C5 C6 H6C 109.5 . . ?
H6A C6 H6C 109.5 . . ?
H6B C6 H6C 109.5 . . ?
C5 C7 H7A 109.5 . . ?
C5 C7 H7B 109.5 . . ?
H7A C7 H7B 109.5 . . ?
C5 C7 H7C 109.5 . . ?
H7A C7 H7C 109.5 . . ?
H7B C7 H7C 109.5 . . ?
C5 C8 H8A 109.5 . . ?
C5 C8 H8B 109.5 . . ?
H8A C8 H8B 109.5 . . ?
C5 C8 H8C 109.5 . . ?
H8A C8 H8C 109.5 . . ?
H8B C8 H8C 109.5 . . ?
C4 C9 C10 122.0(5) . . ?
C4 C9 H9A 119.0 . . ?
C10 C9 H9A 119.0 . . ?
C11 C10 C9 116.9(4) . . ?
C11 C10 C12 123.2(4) . . ?
C9 C10 C12 119.8(4) . . ?
C2 C11 C10 122.2(4) . . ?
C2 C11 O1 119.1(4) . . ?
C10 C11 O1 118.6(4) . . ?
C10 C12 C13 111.7(4) . . ?
C10 C12 H12A 109.3 . . ?
C13 C12 H12A 109.3 . . ?
C10 C12 H12B 109.3 . . ?
C13 C12 H12B 109.3 . . ?
H12A C12 H12B 107.9 . . ?
C14 C13 C22 118.2(5) . . ?
C14 C13 C12 120.7(5) . . ?
C22 C13 C12 121.0(4) . . ?
C13 C14 C15 123.1(6) . . ?
C13 C14 H14A 118.5 . . ?
C15 C14 H14A 118.5 . . ?
C20 C15 C14 116.4(5) . . ?
C20 C15 C16 119.9(8) . . ?
C14 C15 C16 123.7(8) . . ?
C17 C16 C15 110.2(7) . . ?
C17 C16 C19 106.3(12) . . ?
C15 C16 C19 108.1(6) . . ?
C17 C16 C18 107.6(7) . . ?
C15 C16 C18 113.0(7) . . ?
C19 C16 C18 111.4(11) . . ?
C16 C17 H17A 109.5 . . ?
C16 C17 H17B 109.5 . . ?
H17A C17 H17B 109.5 . . ?
C16 C17 H17C 109.5 . . ?
H17A C17 H17C 109.5 . . ?
H17B C17 H17C 109.5 . . ?
C16 C18 H18A 109.5 . . ?
C16 C18 H18B 109.5 . . ?
H18A C18 H18B 109.5 . . ?
C16 C18 H18C 109.5 . . ?
H18A C18 H18C 109.5 . . ?
H18B C18 H18C 109.5 . . ?
C16 C19 H19A 109.5 . . ?
C16 C19 H19B 109.5 . . ?
H19A C19 H19B 109.5 . . ?
C16 C19 H19C 109.5 . . ?
H19A C19 H19C 109.5 . . ?
H19B C19 H19C 109.5 . . ?
C15 C20 C21 123.2(6) . . ?
C15 C20 H20A 118.4 . . ?
C21 C20 H20A 118.4 . . ?
C22 C21 C20 118.3(6) . . ?
C22 C21 C23 120.8(5) . . ?
C20 C21 C23 120.8(5) . . ?
O2 C22 C21 118.1(5) . . ?
O2 C22 C13 121.1(4) . . ?
C21 C22 C13 120.8(5) . . ?
C21 C23 C24 111.5(4) . . ?
C21 C23 H23A 109.3 . . ?
C24 C23 H23A 109.3 . . ?
C21 C23 H23B 109.3 . . ?
C24 C23 H23B 109.3 . . ?
H23A C23 H23B 108.0 . . ?
C33 C24 C25 117.5(5) . . ?
C33 C24 C23 122.4(5) . . ?
C25 C24 C23 120.0(5) . . ?
C26 C25 C24 122.8(5) . . ?
C26 C25 H25A 118.6 . . ?
C24 C25 H25A 118.6 . . ?
C31 C26 C25 117.0(5) . . ?
C31 C26 C27 120.5(5) . . ?
C25 C26 C27 122.5(6) . . ?
C30 C27 C28 108.8(6) . . ?
C30 C27 C26 112.7(5) . . ?
C28 C27 C26 112.2(5) . . ?
C30 C27 C29 108.8(6) . . ?
C28 C27 C29 106.7(7) . . ?
C26 C27 C29 107.4(5) . . ?
C27 C28 H28A 109.5 . . ?
C27 C28 H28B 109.5 . . ?
H28A C28 H28B 109.5 . . ?
C27 C28 H28C 109.5 . . ?
H28A C28 H28C 109.5 . . ?
H28B C28 H28C 109.5 . . ?
C27 C29 H29A 109.5 . . ?
C27 C29 H29B 109.5 . . ?
H29A C29 H29B 109.5 . . ?
C27 C29 H29C 109.5 . . ?
H29A C29 H29C 109.5 . . ?
H29B C29 H29C 109.5 . . ?
C27 C30 H30A 109.5 . . ?
C27 C30 H30B 109.5 . . ?
H30A C30 H30B 109.5 . . ?
C27 C30 H30C 109.5 . . ?
H30A C30 H30C 109.5 . . ?
H30B C30 H30C 109.5 . . ?
C26 C31 C32 123.4(5) . . ?
C26 C31 H31A 118.3 . . ?
C32 C31 H31A 118.3 . . ?
C31 C32 C33 117.0(5) . . ?
C31 C32 C34 120.3(5) . . ?
C33 C32 C34 122.6(5) . . ?
C24 C33 C32 122.1(5) . . ?
C24 C33 O3 119.5(4) . . ?
C32 C33 O3 118.3(5) . . ?
C32 C34 C35 113.8(4) . . ?
C32 C34 H34A 108.8 . . ?
C35 C34 H34A 108.8 . . ?
C32 C34 H34B 108.8 . . ?
C35 C34 H34B 108.8 . . ?
H34A C34 H34B 107.7 . . ?
C36 C35 C44 117.5(4) . . ?
C36 C35 C34 120.8(4) . . ?
C44 C35 C34 121.7(4) . . ?
C37 C36 C35 123.4(4) . . ?
C37 C36 H36A 118.3 . . ?
C35 C36 H36A 118.3 . . ?
C36 C37 C42 115.7(4) . . ?
C36 C37 C38 120.8(4) . . ?
C42 C37 C38 123.5(4) . . ?
C41 C38 C39 120.2(9) . . ?
C41 C38 C37 113.2(5) . . ?
C39 C38 C37 111.8(5) . . ?
C41 C38 C40 104.5(9) . . ?
C39 C38 C40 95.2(9) . . ?
C37 C38 C40 109.7(6) . . ?
C38 C39 H39A 109.5 . . ?
C38 C39 H39B 109.5 . . ?
H39A C39 H39B 109.5 . . ?
C38 C39 H39C 109.5 . . ?
H39A C39 H39C 109.5 . . ?
H39B C39 H39C 109.5 . . ?
C38 C40 H40A 109.5 . . ?
C38 C40 H40B 109.5 . . ?
H40A C40 H40B 109.5 . . ?
C38 C40 H40C 109.5 . . ?
H40A C40 H40C 109.5 . . ?
H40B C40 H40C 109.5 . . ?
C38 C41 H41A 109.5 . . ?
C38 C41 H41B 109.5 . . ?
H41A C41 H41B 109.5 . . ?
C38 C41 H41C 109.5 . . ?
H41A C41 H41C 109.5 . . ?
H41B C41 H41C 109.5 . . ?
C43 C42 C37 123.8(4) . . ?
C43 C42 H42A 118.1 . . ?
C37 C42 H42A 118.1 . . ?
C42 C43 C44 118.3(4) . . ?
C42 C43 C1 121.7(4) . . ?
C44 C43 C1 120.0(4) . . ?
O4 C44 C43 118.6(4) . . ?
O4 C44 C35 120.1(4) . . ?
C43 C44 C35 121.3(4) . . ?
O1 C45 C46 109.1(4) . . ?
O1 C45 H45A 109.9 . . ?
C46 C45 H45A 109.9 . . ?
O1 C45 H45B 109.9 . . ?
C46 C45 H45B 109.9 . . ?
H45A C45 H45B 108.3 . . ?
C45 C46 S1 113.1(4) . . ?
C45 C46 H46A 109.0 . . ?
S1 C46 H46A 109.0 . . ?
C45 C46 H46B 109.0 . . ?
S1 C46 H46B 109.0 . . ?
H46A C46 H46B 107.8 . . ?
C47 S1 C46 104.2(3) . . ?
C48 C47 C52 120.0 . . ?
C48 C47 S1 124.8(3) . . ?
C52 C47 S1 115.2(3) . . ?
C47 C48 C49 120.0 . . ?
C47 C48 H48A 120.0 . . ?
C49 C48 H48A 120.0 . . ?
C50 C49 C48 120.0 . . ?
C50 C49 H49A 120.0 . . ?
C48 C49 H49A 120.0 . . ?
C49 C50 C51 120.0 . . ?
C49 C50 H50A 120.0 . . ?
C51 C50 H50A 120.0 . . ?
C52 C51 C50 120.0 . . ?
C52 C51 H51A 120.0 . . ?
C50 C51 H51A 120.0 . . ?
C51 C52 C47 120.0 . . ?
C51 C52 H52A 120.0 . . ?
C47 C52 H52A 120.0 . . ?
C48' C47' C52' 120.0 . . ?
C48' C47' S1' 82.5(15) . . ?
C52' C47' S1' 156.7(15) . . ?
C47' C48' C49' 120.0 . . ?
C47' C48' H48B 120.0 . . ?
C49' C48' H48B 120.0 . . ?
C48' C49' C50' 120.0 . . ?
C48' C49' H49B 120.0 . . ?
C50' C49' H49B 120.0 . . ?
C51' C50' C49' 120.0 . . ?
C51' C50' H50B 120.0 . . ?
C49' C50' H50B 120.0 . . ?
C50' C51' C52' 120.0 . . ?
C50' C51' H51B 120.0 . . ?
C52' C51' H51B 120.0 . . ?
C51' C52' C47' 120.0 . . ?
C51' C52' H52B 120.0 . . ?
C47' C52' H52B 120.0 . . ?
O3 C53 C54 107.8(4) . . ?
O3 C53 H53A 110.1 . . ?
C54 C53 H53A 110.1 . . ?
O3 C53 H53B 110.1 . . ?
C54 C53 H53B 110.1 . . ?
H53A C53 H53B 108.5 . . ?
C53 C54 S2 111.5(4) . . ?
C53 C54 H54A 109.3 . . ?
S2 C54 H54A 109.3 . . ?
C53 C54 H54B 109.3 . . ?
S2 C54 H54B 109.3 . . ?
H54A C54 H54B 108.0 . . ?
C55 S2 C54 104.0(5) . . ?
C56 C55 C60 120.0 . . ?
C56 C55 S2 117.9(10) . . ?
C60 C55 S2 121.7(10) . . ?
C57 C56 C55 120.0 . . ?
C57 C56 H56A 120.0 . . ?
C55 C56 H56A 120.0 . . ?
C58 C57 C56 120.0 . . ?
C58 C57 H57A 120.0 . . ?
C56 C57 H57A 120.0 . . ?
C57 C58 C59 120.0 . . ?
C57 C58 H58A 120.0 . . ?
C59 C58 H58A 120.0 . . ?
C58 C59 C60 120.0 . . ?
C58 C59 H59A 120.0 . . ?
C60 C59 H59A 120.0 . . ?
C59 C60 C55 120.0 . . ?
C59 C60 H60A 120.0 . . ?
C55 C60 H60A 120.0 . . ?
C56' C55' C60' 120.0 . . ?
C56' C55' S2' 130.0(14) . . ?
C60' C55' S2' 110.0(14) . . ?
C55' C56' C57' 120.0 . . ?
C55' C56' H56B 120.0 . . ?
C57' C56' H56B 120.0 . . ?
C58' C57' C56' 120.0 . . ?
C58' C57' H57B 120.0 . . ?
C56' C57' H57B 120.0 . . ?
C59' C58' C57' 120.0 . . ?
C59' C58' H58B 120.0 . . ?
C57' C58' H58B 120.0 . . ?
C58' C59' C60' 120.0 . . ?
C58' C59' H59B 120.0 . . ?
C60' C59' H59B 120.0 . . ?
C59' C60' C55' 120.0 . . ?
C59' C60' H60B 120.0 . . ?
C55' C60' H60B 120.0 . . ?

loop_
_geom_bond_atom_site_label_1
_geom_bond_atom_site_label_2
_geom_bond_distance
_geom_bond_site_symmetry_2
_geom_bond_publ_flag
O1 C11 1.405(5) . ?
O1 C45 1.430(5) . ?
O2 C22 1.375(5) . ?
O2 H2A 0.8200 . ?
O3 C33 1.401(5) . ?
O3 C53 1.440(5) . ?
O4 C44 1.369(5) . ?
O4 H4A 0.8200 . ?
C1 C43 1.521(6) . ?
C1 C2 1.522(6) . ?
C1 H1A 0.9700 . ?
C1 H1B 0.9700 . ?
C2 C3 1.386(6) . ?
C2 C11 1.390(6) . ?
C3 C4 1.374(7) . ?
C3 H3A 0.9300 . ?
C4 C9 1.399(7) . ?
C4 C5 1.532(7) . ?
C5 C8 1.504(7) . ?
C5 C6 1.504(7) . ?
C5 C7 1.513(7) . ?
C6 H6A 0.9600 . ?
C6 H6B 0.9600 . ?
C6 H6C 0.9600 . ?
C7 H7A 0.9600 . ?
C7 H7B 0.9600 . ?
C7 H7C 0.9600 . ?
C8 H8A 0.9600 . ?
C8 H8B 0.9600 . ?
C8 H8C 0.9600 . ?
C9 C10 1.412(6) . ?
C9 H9A 0.9300 . ?
C10 C11 1.397(6) . ?
C10 C12 1.517(6) . ?
C12 C13 1.528(7) . ?
C12 H12A 0.9700 . ?
C12 H12B 0.9700 . ?
C13 C14 1.396(7) . ?
C13 C22 1.396(7) . ?
C14 C15 1.400(9) . ?
C14 H14A 0.9300 . ?
C15 C20 1.377(9) . ?
C15 C16 1.513(9) . ?
C16 C17 1.507(8) . ?
C16 C19 1.517(8) . ?
C16 C18 1.532(8) . ?
C17 H17A 0.9600 . ?
C17 H17B 0.9600 . ?
C17 H17C 0.9600 . ?
C18 H18A 0.9600 . ?
C18 H18B 0.9600 . ?
C18 H18C 0.9600 . ?
C19 H19A 0.9600 . ?
C19 H19B 0.9600 . ?
C19 H19C 0.9600 . ?
C20 C21 1.404(8) . ?
C20 H20A 0.9300 . ?
C21 C22 1.394(7) . ?
C21 C23 1.512(8) . ?
C23 C24 1.521(7) . ?
C23 H23A 0.9700 . ?
C23 H23B 0.9700 . ?
C24 C33 1.385(7) . ?
C24 C25 1.392(7) . ?
C25 C26 1.382(7) . ?
C25 H25A 0.9300 . ?
C26 C31 1.382(8) . ?
C26 C27 1.534(7) . ?
C27 C30 1.523(6) . ?
C27 C28 1.534(7) . ?
C27 C29 1.542(7) . ?
C28 H28A 0.9600 . ?
C28 H28B 0.9600 . ?
C28 H28C 0.9600 . ?
C29 H29A 0.9600 . ?
C29 H29B 0.9600 . ?
C29 H29C 0.9600 . ?
C30 H30A 0.9600 . ?
C30 H30B 0.9600 . ?
C30 H30C 0.9600 . ?
C31 C32 1.385(7) . ?
C31 H31A 0.9300 . ?
C32 C33 1.397(7) . ?
C32 C34 1.508(7) . ?
C34 C35 1.510(6) . ?
C34 H34A 0.9700 . ?
C34 H34B 0.9700 . ?
C35 C36 1.398(6) . ?
C35 C44 1.399(6) . ?
C36 C37 1.384(6) . ?
C36 H36A 0.9300 . ?
C37 C42 1.396(6) . ?
C37 C38 1.520(7) . ?
C38 C41 1.433(7) . ?
C38 C39 1.502(7) . ?
C38 C40 1.535(8) . ?
C39 H39A 0.9600 . ?
C39 H39B 0.9600 . ?
C39 H39C 0.9600 . ?
C40 H40A 0.9600 . ?
C40 H40B 0.9600 . ?
C40 H40C 0.9600 . ?
C41 H41A 0.9600 . ?
C41 H41B 0.9600 . ?
C41 H41C 0.9600 . ?
C42 C43 1.376(6) . ?
C42 H42A 0.9300 . ?
C43 C44 1.384(6) . ?
C45 C46 1.480(7) . ?
C45 H45A 0.9700 . ?
C45 H45B 0.9700 . ?
C46 S1 1.836(7) . ?
C46 H46A 0.9700 . ?
C46 H46B 0.9700 . ?
S1 C47 1.828(5) . ?
C47 C48 1.3900 . ?
C47 C52 1.3900 . ?
C48 C49 1.3900 . ?
C48 H48A 0.9300 . ?
C49 C50 1.3900 . ?
C49 H49A 0.9300 . ?
C50 C51 1.3900 . ?
C50 H50A 0.9300 . ?
C51 C52 1.3900 . ?
C51 H51A 0.9300 . ?
C52 H52A 0.9300 . ?
S1' C47' 2.09(3) . ?
C47' C48' 1.3900 . ?
C47' C52' 1.3900 . ?
C48' C49' 1.3900 . ?
C48' H48B 0.9300 . ?
C49' C50' 1.3900 . ?
C49' H49B 0.9300 . ?
C50' C51' 1.3900 . ?
C50' H50B 0.9300 . ?
C51' C52' 1.3900 . ?
C51' H51B 0.9300 . ?
C52' H52B 0.9300 . ?
C53 C54 1.487(7) . ?
C53 H53A 0.9700 . ?
C53 H53B 0.9700 . ?
C54 S2 1.821(6) . ?
C54 H54A 0.9700 . ?
C54 H54B 0.9700 . ?
S2 C55 1.739(7) . ?
C55 C56 1.3900 . ?
C55 C60 1.3900 . ?
C56 C57 1.3900 . ?
C56 H56A 0.9300 . ?
C57 C58 1.3900 . ?
C57 H57A 0.9300 . ?
C58 C59 1.3900 . ?
C58 H58A 0.9300 . ?
C59 C60 1.3900 . ?
C59 H59A 0.9300 . ?
C60 H60A 0.9300 . ?
S2' C55' 1.739(12) . ?
C55' C56' 1.3900 . ?
C55' C60' 1.3900 . ?
C56' C57' 1.3900 . ?
C56' H56B 0.9300 . ?
C57' C58' 1.3900 . ?
C57' H57B 0.9300 . ?
C58' C59' 1.3900 . ?
C58' H58B 0.9300 . ?
C59' C60' 1.3900 . ?
C59' H59B 0.9300 . ?
C60' H60B 0.9300 . ?

loop_
_geom_torsion_atom_site_label_1
_geom_torsion_atom_site_label_2
_geom_torsion_atom_site_label_3
_geom_torsion_atom_site_label_4
_geom_torsion
_geom_torsion_site_symmetry_1
_geom_torsion_site_symmetry_2
_geom_torsion_site_symmetry_3
_geom_torsion_site_symmetry_4
_geom_torsion_publ_flag
C43 C1 C2 C3 -76.8(5) . . . . ?
C43 C1 C2 C11 101.9(5) . . . . ?
C11 C2 C3 C4 0.0(7) . . . . ?
C1 C2 C3 C4 178.9(4) . . . . ?
C2 C3 C4 C9 -3.6(7) . . . . ?
C2 C3 C4 C5 175.2(4) . . . . ?
C3 C4 C5 C8 134.0(8) . . . . ?
C9 C4 C5 C8 -47.2(8) . . . . ?
C3 C4 C5 C6 -103.6(7) . . . . ?
C9 C4 C5 C6 75.1(8) . . . . ?
C3 C4 C5 C7 13.9(9) . . . . ?
C9 C4 C5 C7 -167.4(7) . . . . ?
C3 C4 C9 C10 2.2(7) . . . . ?
C5 C4 C9 C10 -176.6(4) . . . . ?
C4 C9 C10 C11 2.6(7) . . . . ?
C4 C9 C10 C12 -174.2(4) . . . . ?
C3 C2 C11 C10 5.2(6) . . . . ?
C1 C2 C11 C10 -173.6(4) . . . . ?
C3 C2 C11 O1 -178.9(4) . . . . ?
C1 C2 C11 O1 2.3(6) . . . . ?
C9 C10 C11 C2 -6.4(6) . . . . ?
C12 C10 C11 C2 170.3(4) . . . . ?
C9 C10 C11 O1 177.7(4) . . . . ?
C12 C10 C11 O1 -5.6(6) . . . . ?
C45 O1 C11 C2 95.4(4) . . . . ?
C45 O1 C11 C10 -88.5(5) . . . . ?
C11 C10 C12 C13 -96.1(5) . . . . ?
C9 C10 C12 C13 80.4(5) . . . . ?
C10 C12 C13 C14 -91.8(5) . . . . ?
C10 C12 C13 C22 84.6(5) . . . . ?
C22 C13 C14 C15 1.7(7) . . . . ?
C12 C13 C14 C15 178.1(5) . . . . ?
C13 C14 C15 C20 0.4(8) . . . . ?
C13 C14 C15 C16 179.0(5) . . . . ?
C20 C15 C16 C17 -148.7(8) . . . . ?
C14 C15 C16 C17 32.8(9) . . . . ?
C20 C15 C16 C19 95.5(13) . . . . ?
C14 C15 C16 C19 -83.0(13) . . . . ?
C20 C15 C16 C18 -28.3(10) . . . . ?
C14 C15 C16 C18 153.2(8) . . . . ?
C14 C15 C20 C21 -2.5(8) . . . . ?
C16 C15 C20 C21 178.9(5) . . . . ?
C15 C20 C21 C22 2.3(8) . . . . ?
C15 C20 C21 C23 -174.3(5) . . . . ?
C20 C21 C22 O2 178.4(4) . . . . ?
C23 C21 C22 O2 -5.0(6) . . . . ?
C20 C21 C22 C13 0.0(7) . . . . ?
C23 C21 C22 C13 176.6(4) . . . . ?
C14 C13 C22 O2 179.8(4) . . . . ?
C12 C13 C22 O2 3.4(6) . . . . ?
C14 C13 C22 C21 -1.8(7) . . . . ?
C12 C13 C22 C21 -178.3(4) . . . . ?
C22 C21 C23 C24 -86.7(6) . . . . ?
C20 C21 C23 C24 89.9(6) . . . . ?
C21 C23 C24 C33 100.7(6) . . . . ?
C21 C23 C24 C25 -75.0(6) . . . . ?
C33 C24 C25 C26 -0.6(7) . . . . ?
C23 C24 C25 C26 175.2(5) . . . . ?
C24 C25 C26 C31 -3.0(8) . . . . ?
C24 C25 C26 C27 174.4(5) . . . . ?
C31 C26 C27 C30 -48.1(8) . . . . ?
C25 C26 C27 C30 134.5(6) . . . . ?
C31 C26 C27 C28 -171.3(6) . . . . ?
C25 C26 C27 C28 11.4(8) . . . . ?
C31 C26 C27 C29 71.7(7) . . . . ?
C25 C26 C27 C29 -105.6(7) . . . . ?
C25 C26 C31 C32 2.9(7) . . . . ?
C27 C26 C31 C32 -174.6(5) . . . . ?
C26 C31 C32 C33 1.0(7) . . . . ?
C26 C31 C32 C34 -176.7(4) . . . . ?
C25 C24 C33 C32 4.8(7) . . . . ?
C23 C24 C33 C32 -171.0(4) . . . . ?
C25 C24 C33 O3 -179.4(4) . . . . ?
C23 C24 C33 O3 4.9(6) . . . . ?
C31 C32 C33 C24 -4.9(6) . . . . ?
C34 C32 C33 C24 172.7(4) . . . . ?
C31 C32 C33 O3 179.1(4) . . . . ?
C34 C32 C33 O3 -3.2(6) . . . . ?
C53 O3 C33 C24 85.8(5) . . . . ?
C53 O3 C33 C32 -98.1(5) . . . . ?
C31 C32 C34 C35 79.1(6) . . . . ?
C33 C32 C34 C35 -98.5(5) . . . . ?
C32 C34 C35 C36 -102.9(5) . . . . ?
C32 C34 C35 C44 77.4(6) . . . . ?
C44 C35 C36 C37 1.1(7) . . . . ?
C34 C35 C36 C37 -178.5(4) . . . . ?
C35 C36 C37 C42 -1.7(7) . . . . ?
C35 C36 C37 C38 178.8(5) . . . . ?
C36 C37 C38 C41 -166.9(10) . . . . ?
C42 C37 C38 C41 13.7(12) . . . . ?
C36 C37 C38 C39 53.6(9) . . . . ?
C42 C37 C38 C39 -125.8(8) . . . . ?
C36 C37 C38 C40 -50.7(10) . . . . ?
C42 C37 C38 C40 129.9(9) . . . . ?
C36 C37 C42 C43 1.4(7) . . . . ?
C38 C37 C42 C43 -179.1(5) . . . . ?
C37 C42 C43 C44 -0.6(7) . . . . ?
C37 C42 C43 C1 -179.5(4) . . . . ?
C2 C1 C43 C42 100.2(5) . . . . ?
C2 C1 C43 C44 -78.7(5) . . . . ?
C42 C43 C44 O4 176.7(4) . . . . ?
C1 C43 C44 O4 -4.4(6) . . . . ?
C42 C43 C44 C35 0.0(7) . . . . ?
C1 C43 C44 C35 178.9(4) . . . . ?
C36 C35 C44 O4 -176.8(4) . . . . ?
C34 C35 C44 O4 2.8(6) . . . . ?
C36 C35 C44 C43 -0.2(6) . . . . ?
C34 C35 C44 C43 179.5(4) . . . . ?
C11 O1 C45 C46 -167.6(4) . . . . ?
O1 C45 C46 S1 81.5(5) . . . . ?
C45 C46 S1 C47 87.6(5) . . . . ?
C46 S1 C47 C48 -24.6(4) . . . . ?
C46 S1 C47 C52 157.2(4) . . . . ?
C52 C47 C48 C49 0.0 . . . . ?
S1 C47 C48 C49 -178.1(5) . . . . ?
C47 C48 C49 C50 0.0 . . . . ?
C48 C49 C50 C51 0.0 . . . . ?
C49 C50 C51 C52 0.0 . . . . ?
C50 C51 C52 C47 0.0 . . . . ?
C48 C47 C52 C51 0.0 . . . . ?
S1 C47 C52 C51 178.3(4) . . . . ?
C52' C47' C48' C49' 0.0 . . . . ?
S1' C47' C48' C49' -173.3(15) . . . . ?
C47' C48' C49' C50' 0.0 . . . . ?
C48' C49' C50' C51' 0.0 . . . . ?
C49' C50' C51' C52' 0.0 . . . . ?
C50' C51' C52' C47' 0.0 . . . . ?
C48' C47' C52' C51' 0.0 . . . . ?
S1' C47' C52' C51' 163(4) . . . . ?
C33 O3 C53 C54 177.3(4) . . . . ?
O3 C53 C54 S2 177.8(4) . . . . ?
C53 C54 S2 C55 78.3(6) . . . . ?
C54 S2 C55 C56 -141.6(6) . . . . ?
C54 S2 C55 C60 45.7(8) . . . . ?
C60 C55 C56 C57 0.0 . . . . ?
S2 C55 C56 C57 -172.8(9) . . . . ?
C55 C56 C57 C58 0.0 . . . . ?
C56 C57 C58 C59 0.0 . . . . ?
C57 C58 C59 C60 0.0 . . . . ?
C58 C59 C60 C55 0.0 . . . . ?
C56 C55 C60 C59 0.0 . . . . ?
S2 C55 C60 C59 172.5(10) . . . . ?
C60' C55' C56' C57' 0.0 . . . . ?
S2' C55' C56' C57' 177.4(16) . . . . ?
C55' C56' C57' C58' 0.0 . . . . ?
C56' C57' C58' C59' 0.0 . . . . ?
C57' C58' C59' C60' 0.0 . . . . ?
C58' C59' C60' C55' 0.0 . . . . ?
C56' C55' C60' C59' 0.0 . . . . ?
S2' C55' C60' C59' -177.8(13) . . . . ?
